data_7112113
loop_
_publ_author_name
'Thomas N. Hooper'
'Ross Inglis'
'Maria A. Palacios'
'Gary S. Nichol'
'Mateusz B. Pitak'
'Simon J. Coles'
'Giulia Lorusso'
'Marco Evangelisti'
'Euan K. Brechin'

_publ_section_title
;
 CO2 as a reaction ingredient for the construction of metal cages: a
 carbonate-panelled [Gd6Cu3] tridiminished icosahedron
;
_journal_name_full Chem.Commun.
_journal_page_first 3498
_journal_paper_doi 10.1039/c4cc00141a
_journal_volume 50
_journal_year 2014
_chemical_formula_moiety 'C73 H115 Cu3 N3 O40 Y6'
_chemical_formula_sum 'C73 H115 Cu3 N3 O40 Y6'
_chemical_formula_weight 2398.75
_chemical_name_systematic
;
 ?
;
_space_group_crystal_system trigonal
_space_group_IT_number 165
_space_group_name_Hall '-P 3 2"c'
_space_group_name_H-M_alt 'P -3 c 1'
_symmetry_space_group_name_Hall '-P 3 2"c'
_symmetry_space_group_name_H-M 'P -3 c 1'
_atom_sites_solution_hydrogens mixed
_atom_sites_solution_primary charge-flipping
_atom_sites_solution_secondary difmap
_audit_creation_method SHELXL-2012
_cell_angle_alpha 90
_cell_angle_beta 90
_cell_angle_gamma 120
_cell_formula_units_Z 4
_cell_length_a 22.1594(5)
_cell_length_b 22.1594(5)
_cell_length_c 27.1020(7)
_cell_measurement_reflns_used 13373
_cell_measurement_temperature 120(2)
_cell_measurement_theta_max 27.8520
_cell_measurement_theta_min 3.1590
_cell_volume 11525.2(5)
_computing_cell_refinement 'CrysAlisPro (Agilent Technologies, 2011)'
_computing_data_collection 'CrysAlisPro (Agilent Technologies, 2011)'
_computing_data_reduction 'CrysAlisPro (Agilent Technologies, 2011)'
_computing_molecular_graphics 'SHELXTL (Sheldrick, 2008)'
_computing_publication_material 'SHELXTL (Sheldrick, 2008) and local programs'
_computing_structure_refinement 'SHELXTL (Sheldrick, 2008)'
_computing_structure_solution 'Superflip (Palatinus & Chapuis, 2007)'
_diffrn_ambient_temperature 120(2)
_diffrn_detector_area_resol_mean 10.3147
_diffrn_measured_fraction_theta_full 0.997
_diffrn_measured_fraction_theta_max 0.998
_diffrn_measurement_device_type 'Agilent Technologies SuperNova'
_diffrn_measurement_method '\w scans'
_diffrn_radiation_type MoK\a
_diffrn_radiation_wavelength 0.71073
_diffrn_reflns_av_R_equivalents 0.1025
_diffrn_reflns_av_unetI/netI 0.0538
_diffrn_reflns_Laue_measured_fraction_full 0.997
_diffrn_reflns_Laue_measured_fraction_max 0.998
_diffrn_reflns_limit_h_max 26
_diffrn_reflns_limit_h_min -26
_diffrn_reflns_limit_k_max 26
_diffrn_reflns_limit_k_min -26
_diffrn_reflns_limit_l_max 32
_diffrn_reflns_limit_l_min -30
_diffrn_reflns_number 61513
_diffrn_reflns_point_group_measured_fraction_full 0.997
_diffrn_reflns_point_group_measured_fraction_max 0.998
_diffrn_reflns_theta_full 25.242
_diffrn_reflns_theta_max 25.348
_diffrn_reflns_theta_min 2.808
_exptl_absorpt_coefficient_mu 3.596
_exptl_absorpt_correction_T_max 0.825
_exptl_absorpt_correction_T_min 0.167
_exptl_absorpt_correction_type gaussian
_exptl_absorpt_process_details
;
CrysAlisPro, Agilent Technologies,
Version 1.171.36.24 (release 03-12-2012 CrysAlis171 .NET)
(compiled Dec  3 2012,18:21:49)
Numerical absorption correction based on gaussian integration over
   a multifaceted crystal model
;
_exptl_crystal_colour
;
blue
;
_exptl_crystal_density_diffrn 1.382
_exptl_crystal_description
;
block
;
_exptl_crystal_F_000 4860
_exptl_crystal_size_max 0.565
_exptl_crystal_size_mid 0.287
_exptl_crystal_size_min 0.186
_refine_diff_density_max 4.242
_refine_diff_density_min -0.697
_refine_diff_density_rms 0.164
_refine_ls_extinction_method none
_refine_ls_goodness_of_fit_ref 1.032
_refine_ls_hydrogen_treatment mixed
_refine_ls_matrix_type full
_refine_ls_number_parameters 464
_refine_ls_number_reflns 7049
_refine_ls_number_restraints 142
_refine_ls_restrained_S_all 1.026
_refine_ls_R_factor_all 0.0865
_refine_ls_R_factor_gt 0.0615
_refine_ls_shift/su_max 0.001
_refine_ls_shift/su_mean 0.000
_refine_ls_structure_factor_coef Fsqd
_refine_ls_weighting_details
;
 w=1/[\s^2^(Fo^2^)+(0.0913P)^2^+102.8343P]
 where P=(Fo^2^+2Fc^2^)/3
;
_refine_ls_weighting_scheme calc
_refine_ls_wR_factor_gt 0.1676
_refine_ls_wR_factor_ref 0.1826
_reflns_Friedel_coverage 0.000
_reflns_number_gt 5370
_reflns_number_total 7049
_reflns_threshold_expression 'I > 2\s(I)'
_cod_data_source_file c4cc00141a3.cif
_cod_data_source_block eb3024
_cod_original_cell_volume 11525.2(6)
_cod_database_code 7112113
_shelx_space_group_comment
;
The symmetry employed for this shelxl refinement is uniquely defined
by the following loop, which should always be used as a source of
symmetry information in preference to the above space-group names.
They are only intended as comments.
;
_shelx_estimated_absorpt_t_min 0.236
_shelx_estimated_absorpt_t_max 0.554
_shelxl_version_number 2012-9

loop_
_space_group_symop_operation_xyz
'x, y, z'
'-y, x-y, z'
'y, x, -z+1/2'
'-x+y, -x, z'
'x-y, -y, -z+1/2'
'-x, -x+y, -z+1/2'
'-x, -y, -z'
'y, -x+y, -z'
'-y, -x, z-1/2'
'x-y, x, -z'
'-x+y, y, z-1/2'
'x, x-y, z-1/2'

loop_
_atom_site_label
_atom_site_type_symbol
_atom_site_fract_x
_atom_site_fract_y
_atom_site_fract_z
_atom_site_U_iso_or_equiv
_atom_site_adp_type
_atom_site_occupancy
_atom_site_site_symmetry_multiplicity
_atom_site_calc_flag
_atom_site_refinement_flags_posn
_atom_site_refinement_flags_adp
_atom_site_refinement_flags_occupancy
_atom_site_disorder_assembly
_atom_site_disorder_group
Y1 Y 0.24715(3) 0.48937(3) 0.03430(2) 0.01180(18) Uani 1 1 d . . . . .
Y2 Y 0.29971(3) 0.55391(3) 0.18059(2) 0.01449(19) Uani 1 1 d . . . . .
Cu1 Cu 0.18501(4) 0.59170(4) -0.01631(3) 0.0123(2) Uani 1 1 d . . . . .
O1 O 0.1867(2) 0.5042(2) -0.02682(16) 0.0155(10) Uani 1 1 d . . . . .
O2 O 0.1580(2) 0.6618(2) -0.00951(16) 0.0156(10) Uani 1 1 d . . . . .
O7 O 0.2240(3) 0.5351(3) 0.24348(19) 0.0276(12) Uani 1 1 d . . . . .
O8 O 0.1948(3) 0.6190(3) 0.2423(2) 0.0347(13) Uani 1 1 d . . . . .
O9 O 0.2405(2) 0.6006(2) 0.14063(15) 0.0157(10) Uani 1 1 d . . . . .
O10 O 0.2098(2) 0.5679(2) 0.06210(15) 0.0132(9) Uani 1 1 d . . . . .
O11 O 0.2196(2) 0.6669(2) 0.09290(16) 0.0151(10) Uani 1 1 d . . . . .
O12 O 0.2787(2) 0.6726(2) -0.00681(16) 0.0132(9) Uani 1 1 d . . . . .
O14 O 0.3333 0.6667 0.2107(3) 0.0154(17) Uani 1 3 d DS T P B .
H14O H 0.3333 0.6667 0.2417(5) 0.019 Uiso 1 3 d DS U P . .
N1 N 0.0941(3) 0.5379(3) -0.04363(19) 0.0150(12) Uani 1 1 d . . . . .
C1 C 0.0727(3) 0.4731(3) -0.0578(2) 0.0155(14) Uani 1 1 d . . . . .
C2 C 0.0058(4) 0.4328(4) -0.0760(2) 0.0201(15) Uani 1 1 d . . . . .
H2 H -0.0100 0.3868 -0.0875 0.024 Uiso 1 1 calc R U . . .
C3 C -0.0376(4) 0.4611(4) -0.0773(3) 0.0207(15) Uani 1 1 d . . . . .
H3 H -0.0841 0.4337 -0.0888 0.025 Uiso 1 1 calc R U . . .
C4 C -0.0139(3) 0.5289(4) -0.0620(2) 0.0170(15) Uani 1 1 d . . . . .
H4 H -0.0436 0.5483 -0.0627 0.020 Uiso 1 1 calc R U . . .
C5 C 0.0547(3) 0.5680(3) -0.0456(2) 0.0143(14) Uani 1 1 d . . . . .
C6 C 0.1281(4) 0.4522(4) -0.0518(3) 0.0203(15) Uani 1 1 d . . . . .
H6A H 0.1084 0.4080 -0.0332 0.024 Uiso 1 1 calc R U . . .
H6B H 0.1423 0.4445 -0.0848 0.024 Uiso 1 1 calc R U . . .
C7 C 0.0919(3) 0.6431(4) -0.0283(2) 0.0173(15) Uani 1 1 d . . . . .
H7A H 0.0969 0.6740 -0.0563 0.021 Uiso 1 1 calc R U . . .
H7B H 0.0639 0.6491 -0.0024 0.021 Uiso 1 1 calc R U . . .
O3 O 0.1416(3) 0.4189(3) 0.07888(18) 0.0245(12) Uani 1 1 d D . . . .
O4 O 0.2089(3) 0.4589(3) 0.1442(2) 0.0357(14) Uani 1 1 d D . . . .
C8 C 0.1509(4) 0.4204(3) 0.1241(3) 0.0222(16) Uani 1 1 d D . . . .
C9 C 0.0891(4) 0.3760(4) 0.1588(3) 0.0288(18) Uani 1 1 d D . . . .
C10 C 0.0286(4) 0.3175(5) 0.1294(3) 0.045(2) Uani 1 1 d D . . . .
H10A H 0.0125 0.3380 0.1044 0.067 Uiso 1 1 calc R U . . .
H10B H -0.0098 0.2887 0.1519 0.067 Uiso 1 1 calc R U . . .
H10C H 0.0448 0.2885 0.1133 0.067 Uiso 1 1 calc R U . . .
C11 C 0.0662(4) 0.4233(5) 0.1812(3) 0.035(2) Uani 1 1 d D . . . .
H11A H 0.0513 0.4435 0.1549 0.053 Uiso 1 1 calc R U . . .
H11B H 0.1051 0.4608 0.1994 0.053 Uiso 1 1 calc R U . . .
H11C H 0.0272 0.3966 0.2037 0.053 Uiso 1 1 calc R U . . .
C12 C 0.1126(5) 0.3439(6) 0.1988(3) 0.052(3) Uani 1 1 d D . . . .
H12A H 0.1288 0.3145 0.1835 0.078 Uiso 1 1 calc R U . . .
H12B H 0.0734 0.3156 0.2209 0.078 Uiso 1 1 calc R U . . .
H12C H 0.1507 0.3811 0.2178 0.078 Uiso 1 1 calc R U . . .
O5 O 0.1954(10) 0.3781(9) -0.0079(6) 0.020(4) Uani 0.513(15) 1 d D U P A 1
O6 O 0.2511(9) 0.3848(8) 0.0601(5) 0.019(4) Uani 0.513(15) 1 d D U P A 1
C13 C 0.2148(9) 0.3504(7) 0.0239(7) 0.018(5) Uani 0.513(15) 1 d D U P A 1
C14 C 0.1925(6) 0.2724(6) 0.0176(5) 0.030(4) Uani 0.513(15) 1 d D U P A 1
C15 C 0.1675(9) 0.2501(8) -0.0357(5) 0.040(5) Uani 0.513(15) 1 d D U P A 1
H15A H 0.2079 0.2660 -0.0576 0.059 Uiso 0.513(15) 1 calc R U P A 1
H15B H 0.1396 0.2709 -0.0462 0.059 Uiso 0.513(15) 1 calc R U P A 1
H15C H 0.1390 0.1992 -0.0373 0.059 Uiso 0.513(15) 1 calc R U P A 1
C16 C 0.1323(5) 0.2323(5) 0.0513(4) 0.055(3) Uani 0.513(15) 1 d D U P A 1
H16A H 0.0906 0.2306 0.0375 0.083 Uiso 0.513(15) 1 calc R U P A 1
H16B H 0.1426 0.2551 0.0837 0.083 Uiso 0.513(15) 1 calc R U P A 1
H16C H 0.1241 0.1848 0.0550 0.083 Uiso 0.513(15) 1 calc R U P A 1
C17 C 0.2546(11) 0.2636(15) 0.0295(12) 0.049(8) Uani 0.513(15) 1 d D U P A 1
H17A H 0.2397 0.2139 0.0304 0.074 Uiso 0.513(15) 1 calc R U P A 1
H17B H 0.2736 0.2845 0.0617 0.074 Uiso 0.513(15) 1 calc R U P A 1
H17C H 0.2905 0.2868 0.0041 0.074 Uiso 0.513(15) 1 calc R U P A 1
O5' O 0.2011(9) 0.3695(9) 0.0074(6) 0.017(4) Uani 0.487(15) 1 d D U P A 2
O6' O 0.2619(8) 0.3997(7) 0.0757(5) 0.012(3) Uani 0.487(15) 1 d D U P A 2
C13' C 0.2243(9) 0.3547(7) 0.0447(6) 0.012(4) Uani 0.487(15) 1 d D U P A 2
C14' C 0.2074(6) 0.2788(6) 0.0527(5) 0.025(4) Uani 0.487(15) 1 d D U P A 2
C15' C 0.2336(13) 0.2737(12) 0.1046(8) 0.084(9) Uani 0.487(15) 1 d D U P A 2
H15D H 0.1970 0.2329 0.1218 0.126 Uiso 0.487(15) 1 calc R U P A 2
H15E H 0.2452 0.3159 0.1234 0.126 Uiso 0.487(15) 1 calc R U P A 2
H15F H 0.2751 0.2691 0.1014 0.126 Uiso 0.487(15) 1 calc R U P A 2
C16' C 0.1323(5) 0.2323(5) 0.0513(4) 0.055(3) Uani 0.487(15) 1 d D U P A 2
H16D H 0.1218 0.1888 0.0348 0.083 Uiso 0.487(15) 1 calc R U P A 2
H16E H 0.1105 0.2547 0.0332 0.083 Uiso 0.487(15) 1 calc R U P A 2
H16F H 0.1141 0.2222 0.0851 0.083 Uiso 0.487(15) 1 calc R U P A 2
C17' C 0.2492(13) 0.2640(15) 0.0151(10) 0.049(9) Uani 0.487(15) 1 d D U P A 2
H17D H 0.2383 0.2731 -0.0181 0.074 Uiso 0.487(15) 1 calc R U P A 2
H17E H 0.2372 0.2151 0.0177 0.074 Uiso 0.487(15) 1 calc R U P A 2
H17F H 0.2991 0.2942 0.0216 0.074 Uiso 0.487(15) 1 calc R U P A 2
C18 C 0.1965(4) 0.5682(5) 0.2622(3) 0.038(2) Uani 1 1 d . . . . .
C19 C 0.1638(6) 0.5450(5) 0.3134(3) 0.050(3) Uani 1 1 d . . . . .
C20 C 0.1532(9) 0.4735(7) 0.3270(5) 0.097(6) Uani 1 1 d . . . . .
H20A H 0.1255 0.4398 0.3014 0.146 Uiso 1 1 calc R U . . .
H20B H 0.1286 0.4586 0.3586 0.146 Uiso 1 1 calc R U . . .
H20C H 0.1986 0.4763 0.3298 0.146 Uiso 1 1 calc R U . . .
C21 C 0.0919(6) 0.5409(6) 0.3140(4) 0.061(3) Uani 1 1 d . . . . .
H21A H 0.0985 0.5879 0.3110 0.092 Uiso 1 1 calc R U . . .
H21B H 0.0681 0.5201 0.3452 0.092 Uiso 1 1 calc R U . . .
H21C H 0.0637 0.5121 0.2864 0.092 Uiso 1 1 calc R U . . .
C22 C 0.2142(7) 0.6021(8) 0.3494(4) 0.094(5) Uani 1 1 d . . . . .
H22A H 0.2599 0.6055 0.3479 0.140 Uiso 1 1 calc R U . . .
H22B H 0.1958 0.5900 0.3830 0.140 Uiso 1 1 calc R U . . .
H22C H 0.2187 0.6469 0.3401 0.140 Uiso 1 1 calc R U . . .
C23 C 0.2231(3) 0.6104(3) 0.0971(2) 0.0123(13) Uani 1 1 d . . . . .
C24 C 0.3333 0.6667 -0.0072(4) 0.011(2) Uani 1 3 d S T P . .
O13 O 0.3331(11) 0.4686(11) 0.1876(11) 0.038(5) Uani 0.50(5) 1 d . U P B 1
H3O1 H 0.3209 0.4504 0.1595 0.046 Uiso 0.50(5) 1 calc R U P B 1
C25 C 0.3922(16) 0.4663(17) 0.2028(9) 0.045(8) Uani 0.50(5) 1 d . . P B 1
H25A H 0.3864 0.4205 0.1949 0.068 Uiso 0.50(5) 1 calc R U P B 1
H25B H 0.3982 0.4741 0.2385 0.068 Uiso 0.50(5) 1 calc R U P B 1
H25C H 0.4333 0.5026 0.1856 0.068 Uiso 0.50(5) 1 calc R U P B 1
O13' O 0.3211(11) 0.4580(10) 0.1699(8) 0.028(4) Uani 0.50(5) 1 d . U P B 2
H3O2 H 0.3055 0.4366 0.1431 0.034 Uiso 0.50(5) 1 calc R U P B 2
C25' C 0.348(3) 0.426(2) 0.1966(10) 0.068(12) Uani 0.50(5) 1 d . . P B 2
H25D H 0.3907 0.4326 0.1809 0.103 Uiso 0.50(5) 1 calc R U P B 2
H25E H 0.3140 0.3759 0.1986 0.103 Uiso 0.50(5) 1 calc R U P B 2
H25F H 0.3587 0.4456 0.2300 0.103 Uiso 0.50(5) 1 calc R U P B 2

loop_
_atom_site_aniso_label
_atom_site_aniso_U_11
_atom_site_aniso_U_22
_atom_site_aniso_U_33
_atom_site_aniso_U_23
_atom_site_aniso_U_13
_atom_site_aniso_U_12
Y1 0.0108(3) 0.0104(3) 0.0139(3) -0.0002(2) 0.0000(2) 0.0051(3)
Y2 0.0162(4) 0.0147(3) 0.0132(3) 0.0025(3) 0.0015(3) 0.0081(3)
Cu1 0.0111(4) 0.0120(4) 0.0139(4) -0.0027(3) -0.0029(3) 0.0058(3)
O1 0.015(2) 0.013(2) 0.018(2) -0.0020(19) -0.0042(19) 0.006(2)
O2 0.010(2) 0.017(2) 0.022(2) -0.001(2) -0.0046(19) 0.008(2)
O7 0.029(3) 0.022(3) 0.027(3) 0.004(2) 0.009(2) 0.008(2)
O8 0.037(3) 0.028(3) 0.034(3) 0.007(3) 0.018(3) 0.012(3)
O9 0.021(3) 0.020(2) 0.009(2) 0.0010(19) -0.0027(19) 0.012(2)
O10 0.017(2) 0.014(2) 0.010(2) -0.0023(18) -0.0005(18) 0.008(2)
O11 0.017(2) 0.015(2) 0.014(2) -0.0049(18) -0.0006(19) 0.008(2)
O12 0.010(2) 0.011(2) 0.020(2) 0.0011(18) -0.0027(19) 0.0058(19)
O14 0.020(3) 0.020(3) 0.007(4) 0.000 0.000 0.0098(13)
N1 0.015(3) 0.017(3) 0.012(3) 0.000(2) -0.001(2) 0.007(2)
C1 0.012(3) 0.015(3) 0.016(3) 0.000(3) -0.001(3) 0.004(3)
C2 0.020(4) 0.017(4) 0.017(4) -0.003(3) -0.004(3) 0.005(3)
C3 0.013(3) 0.022(4) 0.020(4) 0.002(3) -0.003(3) 0.004(3)
C4 0.012(3) 0.023(4) 0.014(3) 0.003(3) 0.003(3) 0.008(3)
C5 0.012(3) 0.018(3) 0.013(3) 0.004(3) 0.003(3) 0.007(3)
C6 0.016(4) 0.015(3) 0.026(4) -0.009(3) -0.007(3) 0.004(3)
C7 0.016(3) 0.023(4) 0.017(3) 0.000(3) -0.002(3) 0.012(3)
O3 0.029(3) 0.018(3) 0.030(3) 0.006(2) 0.013(2) 0.014(2)
O4 0.025(3) 0.017(3) 0.056(4) -0.012(3) 0.002(3) 0.003(2)
C8 0.024(4) 0.009(3) 0.031(4) 0.000(3) 0.009(3) 0.007(3)
C9 0.025(4) 0.038(5) 0.020(4) 0.006(3) 0.006(3) 0.013(4)
C10 0.031(5) 0.029(5) 0.052(6) 0.003(4) 0.011(4) -0.001(4)
C11 0.023(4) 0.057(6) 0.029(4) -0.003(4) 0.001(3) 0.022(4)
C12 0.052(6) 0.068(7) 0.043(6) 0.034(5) 0.017(5) 0.034(6)
O5 0.027(6) 0.019(6) 0.017(7) -0.002(5) -0.002(5) 0.014(5)
O6 0.017(7) 0.021(7) 0.017(7) -0.004(6) -0.008(6) 0.009(5)
C13 0.016(7) 0.016(7) 0.019(9) -0.005(6) 0.000(7) 0.007(6)
C14 0.021(7) 0.030(7) 0.041(8) 0.008(6) 0.003(6) 0.016(6)
C15 0.041(9) 0.022(8) 0.063(11) -0.011(7) -0.007(8) 0.021(7)
C16 0.051(6) 0.029(5) 0.077(7) 0.009(5) -0.004(5) 0.013(4)
C17 0.052(13) 0.036(13) 0.073(17) 0.002(11) 0.000(11) 0.033(10)
O5' 0.015(6) 0.016(7) 0.013(8) -0.003(6) -0.001(6) 0.003(5)
O6' 0.012(6) 0.012(6) 0.015(6) -0.003(5) 0.000(5) 0.009(5)
C13' 0.013(7) 0.016(7) 0.007(8) 0.000(6) 0.001(7) 0.007(6)
C14' 0.029(7) 0.018(7) 0.029(7) 0.003(5) 0.000(6) 0.014(6)
C15' 0.085(16) 0.054(13) 0.105(16) 0.032(12) -0.014(12) 0.030(11)
C16' 0.051(6) 0.029(5) 0.077(7) 0.009(5) -0.004(5) 0.013(4)
C17' 0.071(16) 0.028(12) 0.049(14) 0.010(10) 0.014(11) 0.025(11)
C18 0.028(5) 0.039(5) 0.033(5) -0.001(4) 0.014(4) 0.008(4)
C19 0.064(7) 0.052(6) 0.029(5) 0.006(4) 0.029(5) 0.025(5)
C20 0.160(15) 0.088(10) 0.056(7) 0.053(7) 0.071(9) 0.072(11)
C21 0.057(7) 0.054(7) 0.056(6) 0.003(5) 0.040(6) 0.015(6)
C22 0.062(8) 0.137(13) 0.027(5) -0.014(7) 0.020(5) 0.010(8)
C23 0.008(3) 0.014(3) 0.014(3) 0.004(3) 0.004(3) 0.005(3)
C24 0.013(3) 0.013(3) 0.008(5) 0.000 0.000 0.0066(17)
O13 0.040(8) 0.038(8) 0.049(10) -0.001(7) -0.017(7) 0.028(6)
C25 0.045(16) 0.041(16) 0.065(14) -0.006(12) -0.010(11) 0.033(14)
O13' 0.039(8) 0.033(7) 0.026(8) -0.008(6) -0.014(6) 0.029(6)
C25' 0.11(3) 0.06(2) 0.063(15) -0.009(13) -0.035(17) 0.06(2)

loop_
_atom_type_symbol
_atom_type_description
_atom_type_scat_dispersion_real
_atom_type_scat_dispersion_imag
_atom_type_scat_source
C C 0.0033 0.0016 'International Tables Vol C Tables 4.2.6.8 and 6.1.1.4'
H H 0.0000 0.0000 'International Tables Vol C Tables 4.2.6.8 and 6.1.1.4'
N N 0.0061 0.0033 'International Tables Vol C Tables 4.2.6.8 and 6.1.1.4'
O O 0.0106 0.0060 'International Tables Vol C Tables 4.2.6.8 and 6.1.1.4'
Cu Cu 0.3201 1.2651 'International Tables Vol C Tables 4.2.6.8 and 6.1.1.4'
Y Y -2.7962 3.5667 'International Tables Vol C Tables 4.2.6.8 and 6.1.1.4'

loop_
_geom_angle_atom_site_label_1
_geom_angle_atom_site_label_2
_geom_angle_atom_site_label_3
_geom_angle
_geom_angle_site_symmetry_1
_geom_angle_site_symmetry_3
O1 Y1 O2 100.25(16) . 2_665
O1 Y1 O10 71.25(15) . .
O1 Y1 O11 141.04(16) . 2_665
O1 Y1 O12 72.22(15) . 2_665
O1 Y1 O3 90.49(17) . .
O1 Y1 O5 77.8(4) . .
O1 Y1 O6 130.5(4) . .
O1 Y1 C13 104.0(4) . .
O1 Y1 O5' 89.1(4) . .
O1 Y1 O6' 141.9(4) . .
O1 Y1 C13' 115.4(4) . .
O2 Y1 O10 137.10(15) 2_665 .
O2 Y1 O11 83.43(16) 2_665 2_665
O2 Y1 O12 63.90(15) 2_665 2_665
O2 Y1 O3 148.26(16) 2_665 .
O2 Y1 O5 77.0(5) 2_665 .
O2 Y1 O6 76.3(4) 2_665 .
O2 Y1 C13 75.6(4) 2_665 .
O2 Y1 O5' 77.9(5) 2_665 .
O2 Y1 O6' 79.6(4) 2_665 .
O2 Y1 C13' 78.7(4) 2_665 .
O10 Y1 O11 79.83(15) . 2_665
O10 Y1 O12 73.66(14) . 2_665
O10 Y1 O3 74.64(16) . .
O10 Y1 O5 136.8(5) . .
O10 Y1 O6 141.5(4) . .
O10 Y1 C13 147.0(4) . .
O10 Y1 O5' 141.3(5) . .
O10 Y1 O6' 133.1(4) . .
O10 Y1 C13' 143.6(4) . .
O11 Y1 O12 75.01(14) 2_665 2_665
O11 Y1 O3 106.66(16) 2_665 .
O11 Y1 O5 139.6(4) 2_665 .
O11 Y1 O6 88.3(4) 2_665 .
O11 Y1 C13 114.4(4) 2_665 .
O11 Y1 O5' 129.1(4) 2_665 .
O11 Y1 O6' 77.0(4) 2_665 .
O11 Y1 C13' 103.4(4) 2_665 .
O12 Y1 O3 147.38(15) 2_665 .
O12 Y1 O5 124.2(4) 2_665 .
O12 Y1 O6 138.1(4) 2_665 .
O12 Y1 C13 137.4(4) 2_665 .
O12 Y1 O5' 132.6(4) 2_665 .
O12 Y1 O6' 135.9(4) 2_665 .
O12 Y1 C13' 142.6(4) 2_665 .
O3 Y1 O5 76.3(5) . .
O3 Y1 O6 74.0(4) . .
O3 Y1 C13 72.8(4) . .
O3 Y1 O5' 72.4(5) . .
O3 Y1 O6' 73.8(4) . .
O3 Y1 C13' 69.7(4) . .
O5 Y1 O6 53.0(4) . .
O5 Y1 C13 26.4(4) . .
O6 Y1 C13 26.6(3) . .
O5' Y1 O6' 53.3(4) . .
O5' Y1 C13' 26.7(3) . .
O6' Y1 C13' 26.7(4) . .
Y2 Y2 Y2 60.0 2_665 4_565
Y2 Y2 O7 109.80(13) 2_665 .
Y2 Y2 O7 71.02(13) 4_565 .
Y2 Y2 O8 68.46(14) 2_665 2_665
Y2 Y2 O8 109.07(15) 4_565 2_665
Y2 Y2 O9 81.88(12) 2_665 .
Y2 Y2 O9 33.80(11) 2_665 2_665
Y2 Y2 O9 34.37(11) 4_565 .
Y2 Y2 O9 81.49(11) 4_565 2_665
Y2 Y2 O11 85.46(10) 2_665 2_665
Y2 Y2 O11 102.31(10) 4_565 2_665
Y2 Y2 O14 35.61(9) 2_665 .
Y2 Y2 O14 35.61(9) 4_565 .
Y2 Y2 O4 152.31(16) 2_665 .
Y2 Y2 O4 107.14(15) 4_565 .
Y2 Y2 C23 59.12(13) 2_665 2_665
Y2 Y2 C23 91.87(12) 4_565 2_665
Y2 Y2 O13 117.2(5) 2_665 .
Y2 Y2 O13 174.7(8) 4_565 .
Y2 Y2 O13' 123.0(5) 2_665 .
Y2 Y2 O13' 172.4(6) 4_565 .
O7 Y2 O8 85.6(2) . 2_665
O7 Y2 O9 84.32(18) . .
O7 Y2 O9 143.50(17) . 2_665
O7 Y2 O11 154.98(18) . 2_665
O7 Y2 O14 75.50(18) . .
O7 Y2 O4 85.7(2) . .
O7 Y2 C23 162.89(18) . 2_665
O7 Y2 O13 106.9(6) . .
O7 Y2 O13' 112.3(4) . .
O8 Y2 O9 143.10(19) 2_665 .
O8 Y2 O9 81.14(18) 2_665 2_665
O8 Y2 O11 119.01(18) 2_665 2_665
O8 Y2 O14 74.34(19) 2_665 .
O8 Y2 O4 137.5(2) 2_665 .
O8 Y2 C23 100.59(19) 2_665 2_665
O8 Y2 O13 65.7(7) 2_665 .
O8 Y2 O13' 78.3(6) 2_665 .
O9 Y2 O9 86.2(2) . 2_665
O9 Y2 O11 78.21(15) . 2_665
O9 Y2 O11 53.35(15) 2_665 2_665
O9 Y2 O14 68.78(16) . .
O9 Y2 O14 68.22(16) 2_665 .
O9 Y2 O4 76.89(19) . .
O9 Y2 O4 126.06(18) 2_665 .
O9 Y2 C23 81.22(16) . 2_665
O9 Y2 C23 26.43(17) 2_665 2_665
O9 Y2 O13 151.0(8) . .
O9 Y2 O13 98.2(5) 2_665 .
O9 Y2 O13' 138.1(6) . .
O9 Y2 O13' 98.1(4) 2_665 .
O11 Y2 O14 113.65(19) 2_665 .
O11 Y2 O4 73.03(18) 2_665 .
O11 Y2 C23 26.92(16) 2_665 2_665
O11 Y2 O13 81.6(7) 2_665 .
O11 Y2 O13' 71.7(5) 2_665 .
O14 Y2 O4 142.05(15) . .
O14 Y2 C23 90.69(19) . 2_665
O14 Y2 O13 139.4(7) . .
O14 Y2 O13' 150.9(6) . .
O4 Y2 C23 99.8(2) . 2_665
O4 Y2 O13 77.4(7) . .
O4 Y2 O13' 66.9(6) . .
C23 Y2 O13 90.1(6) 2_665 .
C23 Y2 O13' 84.7(4) 2_665 .
Y1 Cu1 Y1 117.54(3) . 4_565
Y1 Cu1 O1 37.66(13) . .
Y1 Cu1 O1 154.35(13) 4_565 .
Y1 Cu1 O2 150.58(14) . .
Y1 Cu1 O2 39.20(13) 4_565 .
Y1 Cu1 O10 43.37(11) . .
Y1 Cu1 O10 82.18(11) 4_565 .
Y1 Cu1 O12 87.72(13) . .
Y1 Cu1 O12 47.59(13) 4_565 .
Y1 Cu1 N1 112.71(17) . .
Y1 Cu1 N1 122.20(17) 4_565 .
O1 Cu1 O2 165.19(19) . .
O1 Cu1 O10 77.66(17) . .
O1 Cu1 O12 112.49(18) . .
O1 Cu1 N1 82.2(2) . .
O2 Cu1 O10 107.40(17) . .
O2 Cu1 O12 82.26(18) . .
O2 Cu1 N1 83.4(2) . .
O10 Cu1 O12 79.93(17) . .
O10 Cu1 N1 120.7(2) . .
O12 Cu1 N1 157.8(2) . .
Y1 O1 Cu1 109.9(2) . .
Y1 O1 C6 127.4(4) . .
Cu1 O1 C6 114.2(4) . .
Y1 O2 Cu1 108.39(19) 4_565 .
Y1 O2 C7 136.3(4) 4_565 .
Cu1 O2 C7 115.1(4) . .
Y2 O7 C18 135.7(5) . .
Y2 O8 C18 137.5(5) 4_565 .
Y2 O9 Y2 111.82(18) . 4_565
Y2 O9 C23 142.1(4) . .
Y2 O9 C23 99.9(4) 4_565 .
Y1 O10 Cu1 94.84(15) . .
Y1 O10 C23 137.9(4) . .
Cu1 O10 C23 120.8(4) . .
Y1 O11 Y2 119.83(18) 4_565 4_565
Y1 O11 C23 139.1(4) 4_565 .
Y2 O11 C23 92.6(4) 4_565 .
Y1 O12 Cu1 97.69(17) 4_565 .
Y1 O12 C24 136.1(4) 4_565 .
Cu1 O12 C24 121.8(3) . .
Y2 O14 Y2 108.77(17) 4_565 2_665
Y2 O14 Y2 108.77(17) . 4_565
Y2 O14 Y2 108.77(17) . 2_665
Y2 O14 H14O 110.16(17) . .
Y2 O14 H14O 110.16(17) 4_565 .
Y2 O14 H14O 110.16(17) 2_665 .
Cu1 N1 C1 119.0(4) . .
Cu1 N1 C5 117.0(4) . .
C1 N1 C5 123.9(6) . .
N1 C1 C2 119.4(6) . .
N1 C1 C6 113.1(6) . .
C2 C1 C6 127.5(6) . .
C1 C2 H2 120.7 . .
C1 C2 C3 118.6(7) . .
H2 C2 C3 120.7 . .
C2 C3 H3 119.7 . .
C2 C3 C4 120.7(6) . .
H3 C3 C4 119.7 . .
C3 C4 H4 120.8 . .
C3 C4 C5 118.4(6) . .
H4 C4 C5 120.8 . .
N1 C5 C4 118.9(6) . .
N1 C5 C7 113.7(6) . .
C4 C5 C7 127.3(6) . .
O1 C6 C1 110.9(5) . .
O1 C6 H6A 109.5 . .
O1 C6 H6B 109.5 . .
C1 C6 H6A 109.5 . .
C1 C6 H6B 109.5 . .
H6A C6 H6B 108.0 . .
O2 C7 C5 110.6(5) . .
O2 C7 H7A 109.5 . .
O2 C7 H7B 109.5 . .
C5 C7 H7A 109.5 . .
C5 C7 H7B 109.5 . .
H7A C7 H7B 108.1 . .
Y1 O3 C8 112.8(4) . .
Y2 O4 C8 160.7(5) . .
O3 C8 O4 123.0(6) . .
O3 C8 C9 120.2(6) . .
O4 C8 C9 116.8(6) . .
C8 C9 C10 110.0(6) . .
C8 C9 C11 107.6(6) . .
C8 C9 C12 109.2(6) . .
C10 C9 C11 109.9(7) . .
C10 C9 C12 109.3(7) . .
C11 C9 C12 110.6(7) . .
C9 C10 H10A 109.5 . .
C9 C10 H10B 109.5 . .
C9 C10 H10C 109.5 . .
H10A C10 H10B 109.5 . .
H10A C10 H10C 109.5 . .
H10B C10 H10C 109.5 . .
C9 C11 H11A 109.5 . .
C9 C11 H11B 109.5 . .
C9 C11 H11C 109.5 . .
H11A C11 H11B 109.5 . .
H11A C11 H11C 109.5 . .
H11B C11 H11C 109.5 . .
C9 C12 H12A 109.5 . .
C9 C12 H12B 109.5 . .
C9 C12 H12C 109.5 . .
H12A C12 H12B 109.5 . .
H12A C12 H12C 109.5 . .
H12B C12 H12C 109.5 . .
Y1 O5 C13 94.0(10) . .
Y1 O6 C13 92.0(10) . .
Y1 C13 O5 59.6(9) . .
Y1 C13 O6 61.4(9) . .
Y1 C13 C14 176.7(11) . .
O5 C13 O6 120.9(14) . .
O5 C13 C14 118.3(14) . .
O6 C13 C14 120.8(15) . .
C13 C14 C15 108.9(11) . .
C13 C14 C16 106.7(11) . .
C13 C14 C17 108.4(13) . .
C15 C14 C16 108.2(11) . .
C15 C14 C17 111.4(15) . .
C16 C14 C17 113.0(14) . .
C14 C15 H15A 109.5 . .
C14 C15 H15B 109.5 . .
C14 C15 H15C 109.5 . .
H15A C15 H15B 109.5 . .
H15A C15 H15C 109.5 . .
H15B C15 H15C 109.5 . .
C14 C16 H16A 109.5 . .
C14 C16 H16B 109.5 . .
C14 C16 H16C 109.5 . .
H16A C16 H16B 109.5 . .
H16A C16 H16C 109.5 . .
H16B C16 H16C 109.5 . .
C14 C17 H17A 109.5 . .
C14 C17 H17B 109.5 . .
C14 C17 H17C 109.5 . .
H17A C17 H17B 109.5 . .
H17A C17 H17C 109.5 . .
H17B C17 H17C 109.5 . .
Y1 O5' C13' 92.3(10) . .
Y1 O6' C13' 91.9(10) . .
Y1 C13' O5' 61.0(9) . .
Y1 C13' O6' 61.4(9) . .
Y1 C13' C14' 176.2(11) . .
O5' C13' O6' 122.1(14) . .
O5' C13' C14' 119.4(15) . .
O6' C13' C14' 118.5(14) . .
C13' C14' C15' 108.1(12) . .
C13' C14' C17' 107.4(13) . .
C15' C14' C17' 107.6(16) . .
C14' C15' H15D 109.5 . .
C14' C15' H15E 109.5 . .
C14' C15' H15F 109.5 . .
H15D C15' H15E 109.5 . .
H15D C15' H15F 109.5 . .
H15E C15' H15F 109.5 . .
C14' C17' H17D 109.5 . .
C14' C17' H17E 109.5 . .
C14' C17' H17F 109.5 . .
H17D C17' H17E 109.5 . .
H17D C17' H17F 109.5 . .
H17E C17' H17F 109.5 . .
O7 C18 O8 125.5(7) . .
O7 C18 C19 117.0(9) . .
O8 C18 C19 117.5(8) . .
C18 C19 C20 111.6(8) . .
C18 C19 C21 109.4(9) . .
C18 C19 C22 105.7(8) . .
C20 C19 C21 108.4(10) . .
C20 C19 C22 111.7(12) . .
C21 C19 C22 110.0(9) . .
C19 C20 H20A 109.5 . .
C19 C20 H20B 109.5 . .
C19 C20 H20C 109.5 . .
H20A C20 H20B 109.5 . .
H20A C20 H20C 109.5 . .
H20B C20 H20C 109.5 . .
C19 C21 H21A 109.5 . .
C19 C21 H21B 109.5 . .
C19 C21 H21C 109.5 . .
H21A C21 H21B 109.5 . .
H21A C21 H21C 109.5 . .
H21B C21 H21C 109.5 . .
C19 C22 H22A 109.5 . .
C19 C22 H22B 109.5 . .
C19 C22 H22C 109.5 . .
H22A C22 H22B 109.5 . .
H22A C22 H22C 109.5 . .
H22B C22 H22C 109.5 . .
Y2 C23 O9 53.7(3) 4_565 .
Y2 C23 O10 176.2(5) 4_565 .
Y2 C23 O11 60.5(3) 4_565 .
O9 C23 O10 122.5(6) . .
O9 C23 O11 114.2(6) . .
O10 C23 O11 123.3(6) . .
O12 C24 O12 119.995(17) 4_565 2_665
O12 C24 O12 119.998(17) . 4_565
O12 C24 O12 119.991(17) . 2_665
Y2 O13 H3O1 99.0 . .
Y2 O13 C25 136.8(14) . .
H3O1 O13 C25 109.5 . .
O13 C25 H25A 109.5 . .
O13 C25 H25B 109.5 . .
O13 C25 H25C 109.5 . .
H25A C25 H25B 109.5 . .
H25A C25 H25C 109.5 . .
H25B C25 H25C 109.5 . .
Y2 O13' H3O2 113.2 . .
Y2 O13' C25' 137.2(15) . .
H3O2 O13' C25' 109.5 . .
O13' C25' H25D 109.5 . .
O13' C25' H25E 109.5 . .
O13' C25' H25F 109.5 . .
H25D C25' H25E 109.5 . .
H25D C25' H25F 109.5 . .
H25E C25' H25F 109.5 . .

loop_
_geom_bond_atom_site_label_1
_geom_bond_atom_site_label_2
_geom_bond_distance
_geom_bond_site_symmetry_2
Y1 O1 2.255(4) .
Y1 O2 2.279(4) 2_665
Y1 O10 2.392(4) .
Y1 O11 2.334(5) 2_665
Y1 O12 2.550(4) 2_665
Y1 O3 2.391(5) .
Y1 O5 2.424(17) .
Y1 O6 2.465(17) .
Y1 C13 2.805(13) .
Y1 O5' 2.433(18) .
Y1 O6' 2.442(16) .
Y1 C13' 2.781(13) .
Y2 Y2 3.8484(11) 2_665
Y2 Y2 3.8485(11) 4_565
Y2 O7 2.280(5) .
Y2 O8 2.325(5) 2_665
Y2 O9 2.306(4) .
Y2 O9 2.341(5) 2_665
Y2 O11 2.493(4) 2_665
Y2 O14 2.367(3) .
Y2 O4 2.285(5) .
Y2 C23 2.862(7) 2_665
Y2 O13 2.36(2) .
Y2 O13' 2.42(2) .
Cu1 Y1 3.4224(10) 4_565
Cu1 O1 1.978(4) .
Cu1 O2 1.933(4) .
Cu1 O10 2.321(4) .
Cu1 O12 1.967(4) .
Cu1 N1 1.904(6) .
O1 C6 1.407(8) .
O2 Y1 2.279(4) 4_565
O2 C7 1.404(8) .
O7 C18 1.269(10) .
O8 Y2 2.325(5) 4_565
O8 C18 1.267(11) .
O9 Y2 2.341(5) 4_565
O9 C23 1.293(8) .
O10 C23 1.263(8) .
O11 Y1 2.334(5) 4_565
O11 Y2 2.493(4) 4_565
O11 C23 1.297(8) .
O12 Y1 2.550(4) 4_565
O12 C24 1.280(4) .
O14 Y2 2.367(3) 4_565
O14 Y2 2.367(3) 2_665
O14 H14O 0.840(10) .
N1 C1 1.324(9) .
N1 C5 1.338(8) .
C1 C2 1.384(9) .
C1 C6 1.522(10) .
C2 H2 0.950 .
C2 C3 1.386(10) .
C3 H3 0.950 .
C3 C4 1.383(10) .
C4 H4 0.950 .
C4 C5 1.393(9) .
C5 C7 1.516(9) .
C6 H6A 0.990 .
C6 H6B 0.990 .
C7 H7A 0.990 .
C7 H7B 0.990 .
O3 C8 1.241(8) .
O4 C8 1.256(9) .
C8 C9 1.542(9) .
C9 C10 1.540(11) .
C9 C11 1.502(10) .
C9 C12 1.524(10) .
C10 H10A 0.980 .
C10 H10B 0.980 .
C10 H10C 0.980 .
C11 H11A 0.980 .
C11 H11B 0.980 .
C11 H11C 0.980 .
C12 H12A 0.980 .
C12 H12B 0.980 .
C12 H12C 0.980 .
O5 C13 1.252(16) .
O6 C13 1.257(15) .
C13 C14 1.551(14) .
C14 C15 1.538(15) .
C14 C16 1.491(14) .
C14 C17 1.517(16) .
C15 H15A 0.980 .
C15 H15B 0.980 .
C15 H15C 0.980 .
C16 H16A 0.980 .
C16 H16B 0.980 .
C16 H16C 0.980 .
C17 H17A 0.980 .
C17 H17B 0.980 .
C17 H17C 0.980 .
O5' C13' 1.250(15) .
O6' C13' 1.251(15) .
C13' C14' 1.544(14) .
C14' C15' 1.546(16) .
C14' C17' 1.519(16) .
C15' H15D 0.980 .
C15' H15E 0.980 .
C15' H15F 0.980 .
C17' H17D 0.980 .
C17' H17E 0.980 .
C17' H17F 0.980 .
C18 C19 1.530(11) .
C19 C20 1.527(16) .
C19 C21 1.548(15) .
C19 C22 1.545(16) .
C20 H20A 0.980 .
C20 H20B 0.980 .
C20 H20C 0.980 .
C21 H21A 0.980 .
C21 H21B 0.980 .
C21 H21C 0.980 .
C22 H22A 0.980 .
C22 H22B 0.980 .
C22 H22C 0.980 .
C23 Y2 2.862(6) 4_565
C24 O12 1.280(4) 4_565
C24 O12 1.280(4) 2_665
O13 H3O1 0.840 .
O13 C25 1.40(3) .
C25 H25A 0.980 .
C25 H25B 0.980 .
C25 H25C 0.980 .
O13' H3O2 0.840 .
O13' C25' 1.35(3) .
C25' H25D 0.980 .
C25' H25E 0.980 .
C25' H25F 0.980 .

loop_
_geom_torsion_atom_site_label_1
_geom_torsion_atom_site_label_2
_geom_torsion_atom_site_label_3
_geom_torsion_atom_site_label_4
_geom_torsion
_geom_torsion_site_symmetry_1
_geom_torsion_site_symmetry_4
Cu1 N1 C1 C2 177.7(5) . .
Cu1 N1 C1 C6 -2.8(7) . .
C5 N1 C1 C2 0.2(10) . .
C5 N1 C1 C6 179.7(6) . .
N1 C1 C2 C3 -2.2(10) . .
C6 C1 C2 C3 178.4(7) . .
C1 C2 C3 C4 1.9(10) . .
C2 C3 C4 C5 0.4(10) . .
Cu1 N1 C5 C4 -175.4(5) . .
Cu1 N1 C5 C7 3.7(7) . .
C1 N1 C5 C4 2.1(10) . .
C1 N1 C5 C7 -178.7(6) . .
C3 C4 C5 N1 -2.3(9) . .
C3 C4 C5 C7 178.6(6) . .
Y1 O1 C6 C1 135.9(5) . .
Cu1 O1 C6 C1 -8.5(7) . .
N1 C1 C6 O1 7.4(8) . .
C2 C1 C6 O1 -173.2(6) . .
Y1 O2 C7 C5 -168.4(4) 4_565 .
Cu1 O2 C7 C5 5.1(7) . .
N1 C5 C7 O2 -5.7(8) . .
C4 C5 C7 O2 173.4(6) . .
Y1 O3 C8 O4 4.9(9) . .
Y1 O3 C8 C9 -177.9(5) . .
Y2 O4 C8 O3 89.0(17) . .
Y2 O4 C8 C9 -88.3(17) . .
O3 C8 C9 C10 18.9(10) . .
O3 C8 C9 C11 -100.9(8) . .
O3 C8 C9 C12 138.9(8) . .
O4 C8 C9 C10 -163.7(7) . .
O4 C8 C9 C11 76.5(8) . .
O4 C8 C9 C12 -43.6(9) . .
Y1 O5 C13 O6 -2(2) . .
Y1 O5 C13 C14 177.2(13) . .
Y1 O6 C13 O5 2(2) . .
Y1 O6 C13 C14 -177.2(14) . .
O5 C13 C14 C15 16(2) . .
O5 C13 C14 C16 -100.5(19) . .
O5 C13 C14 C17 137(2) . .
O6 C13 C14 C15 -164.2(17) . .
O6 C13 C14 C16 79.1(19) . .
O6 C13 C14 C17 -43(2) . .
Y1 O5' C13' O6' -5(2) . .
Y1 O5' C13' C14' 175.6(13) . .
Y1 O6' C13' O5' 5(2) . .
Y1 O6' C13' C14' -175.6(13) . .
O5' C13' C14' C15' -172.1(19) . .
O5' C13' C14' C17' 72(2) . .
O6' C13' C14' C15' 9(2) . .
O6' C13' C14' C17' -107(2) . .
Y2 O8 C18 O7 -19.7(15) 4_565 .
Y2 O8 C18 C19 159.5(7) 4_565 .
Y2 O7 C18 O8 15.6(14) . .
Y2 O7 C18 C19 -163.5(6) . .
O7 C18 C19 C20 -15.1(14) . .
O7 C18 C19 C21 -135.1(9) . .
O7 C18 C19 C22 106.5(11) . .
O8 C18 C19 C20 165.7(11) . .
O8 C18 C19 C21 45.7(12) . .
O8 C18 C19 C22 -72.8(12) . .
Y1 O10 C23 O9 -32.7(9) . .
Y1 O10 C23 O11 148.2(5) . .
Cu1 O10 C23 O9 -176.4(4) . .
Cu1 O10 C23 O11 4.4(8) . .
Y2 O9 C23 Y2 -146.9(7) . 4_565
Y2 O9 C23 O10 33.4(10) . .
Y2 O9 C23 O10 -179.7(5) 4_565 .
Y2 O9 C23 O11 -147.4(5) . .
Y2 O9 C23 O11 -0.5(6) 4_565 .
Y1 O11 C23 Y2 144.3(6) 4_565 4_565
Y1 O11 C23 O9 144.8(5) 4_565 .
Y1 O11 C23 O10 -36.0(10) 4_565 .
Y2 O11 C23 O9 0.5(5) 4_565 .
Y2 O11 C23 O10 179.7(5) 4_565 .
Y1 O12 C24 O12 -37.8(14) 4_565 4_565
Y1 O12 C24 O12 140.8(5) 4_565 2_665
Cu1 O12 C24 O12 171.6(5) . 4_565
Cu1 O12 C24 O12 -9.8(13) . 2_665
